data_7249437
loop_
_publ_author_name
'Virmani, Alan'
'Jessen, Christoph'
'Nitzer, Alexander'
'Kornath, Andreas J.'

_publ_section_title
;
 Deoxyfluorination with superacids -- synthesis and characterization of
 protonated \a-fluorohydroxyacetic acid
;
_journal_issue 43
_journal_name_full 'RSC Advances'
_journal_page_first 31517
_journal_page_last 31523
_journal_paper_doi 10.1039/D4RA05449K
_journal_volume 14
_journal_year 2024
_chemical_absolute_configuration RS
_chemical_formula_moiety 'As F6, C2 H4 F O3'
_chemical_formula_sum 'C2 H4 As F7 O3'
_chemical_formula_weight 283.97
_chemical_properties_physical Air-sensitive,Moisture-sensitive,Heat-sensitive
_space_group_crystal_system orthorhombic
_space_group_IT_number 19
_space_group_name_Hall 'P 2ac 2ab'
_space_group_name_H-M_alt 'P 21 21 21'
_atom_sites_solution_hydrogens difmap
_audit_creation_date 2019-10-23
_audit_creation_method SHELXL-2018/1
_audit_update_record
;
2022-05-19 deposited with the CCDC.	2024-09-10 downloaded from the CCDC.
;
_cell_angle_alpha 90
_cell_angle_beta 90
_cell_angle_gamma 90
_cell_formula_units_Z 4
_cell_length_a 7.4858(3)
_cell_length_b 8.0027(3)
_cell_length_c 12.7743(5)
_cell_measurement_reflns_used 2404
_cell_measurement_temperature 121(2)
_cell_measurement_theta_max 31.5680
_cell_measurement_theta_min 2.9920
_cell_volume 765.27(5)
_computing_structure_refinement 'SHELXL-2018/3 (Sheldrick, 2018)'
_diffrn_ambient_temperature 121(2)
_diffrn_detector 'CCD plate'
_diffrn_detector_area_resol_mean 15.9809
_diffrn_measured_fraction_theta_full 1.000
_diffrn_measured_fraction_theta_max 0.958
_diffrn_measurement_device 'CCD camera on \k-goniostat'
_diffrn_measurement_device_type 'Xcalibur, Sapphire3'
_diffrn_measurement_method '\w scans'
_diffrn_radiation_collimation 0.5
_diffrn_radiation_monochromator graphite
_diffrn_radiation_source 'Enhance (Mo) X-ray Source'
_diffrn_radiation_type 'Mo K\a'
_diffrn_radiation_wavelength 0.71073
_diffrn_reflns_av_R_equivalents 0.0437
_diffrn_reflns_av_unetI/netI 0.0501
_diffrn_reflns_Laue_measured_fraction_full 1.000
_diffrn_reflns_Laue_measured_fraction_max 0.958
_diffrn_reflns_limit_h_max 10
_diffrn_reflns_limit_h_min -10
_diffrn_reflns_limit_k_max 11
_diffrn_reflns_limit_k_min -11
_diffrn_reflns_limit_l_max 18
_diffrn_reflns_limit_l_min -18
_diffrn_reflns_number 8259
_diffrn_reflns_point_group_measured_fraction_full 1.000
_diffrn_reflns_point_group_measured_fraction_max 0.937
_diffrn_reflns_theta_full 25.242
_diffrn_reflns_theta_max 32.238
_diffrn_reflns_theta_min 3.004
_diffrn_source_current 40
_diffrn_source_type 'Spellman generator'
_diffrn_source_voltage 50
_exptl_absorpt_coefficient_mu 4.549
_exptl_absorpt_correction_T_max 1.00000
_exptl_absorpt_correction_T_min 0.80379
_exptl_absorpt_correction_type multi-scan
_exptl_absorpt_process_details
;
CrysAlisPro 1.171.39.46e (Rigaku Oxford Diffraction, 2018)
Empirical absorption correction using spherical harmonics,
 implemented in SCALE3 ABSPACK scaling algorithm.
Empirical correction (ABSPACK) includes:
- Absorption correction using spherical harmonics
- Frame scaling
;
_exptl_crystal_colour colorless
_exptl_crystal_density_diffrn 2.465
_exptl_crystal_density_method 'not measured'
_exptl_crystal_description block
_exptl_crystal_F_000 544
_exptl_crystal_size_max 0.180
_exptl_crystal_size_mid 0.170
_exptl_crystal_size_min 0.150
_refine_diff_density_max 0.797
_refine_diff_density_min -0.544
_refine_diff_density_rms 0.119
_refine_ls_abs_structure_details
;
 Refined as an inversion twin.
;
_refine_ls_abs_structure_Flack 0.497(16)
_refine_ls_extinction_method none
_refine_ls_goodness_of_fit_ref 1.028
_refine_ls_hydrogen_treatment refall
_refine_ls_matrix_type full
_refine_ls_number_parameters 135
_refine_ls_number_reflns 2544
_refine_ls_number_restraints 3
_refine_ls_restrained_S_all 1.027
_refine_ls_R_factor_all 0.0416
_refine_ls_R_factor_gt 0.0320
_refine_ls_shift/su_max 0.000
_refine_ls_shift/su_mean 0.000
_refine_ls_structure_factor_coef Fsqd
_refine_ls_weighting_details 'w=1/[\s^2^(Fo^2^)+(0.0248P)^2^] where P=(Fo^2^+2Fc^2^)/3'
_refine_ls_weighting_scheme calc
_refine_ls_wR_factor_gt 0.0587
_refine_ls_wR_factor_ref 0.0631
_reflns_Friedel_coverage 0.686
_reflns_Friedel_fraction_full 1.000
_reflns_Friedel_fraction_max 0.907
_reflns_number_gt 2257
_reflns_number_total 2544
_reflns_threshold_expression 'I > 2\s(I)'
_cod_data_source_file d4ra05449k2.cif
_cod_data_source_block shelx
_cod_database_code 7249437
_shelx_space_group_comment
;
The symmetry employed for this shelxl refinement is uniquely defined
by the following loop, which should always be used as a source of
symmetry information in preference to the above space-group names.
They are only intended as comments.
;
_shelx_estimated_absorpt_t_min 0.495
_shelx_estimated_absorpt_t_max 0.549

loop_
_space_group_symop_operation_xyz
'x, y, z'
'-x+1/2, -y, z+1/2'
'-x, y+1/2, -z+1/2'
'x+1/2, -y+1/2, -z'

loop_
_atom_site_label
_atom_site_type_symbol
_atom_site_fract_x
_atom_site_fract_y
_atom_site_fract_z
_atom_site_U_iso_or_equiv
_atom_site_adp_type
_atom_site_occupancy
_atom_site_site_symmetry_order
_atom_site_calc_flag
_atom_site_refinement_flags_posn
_atom_site_refinement_flags_adp
_atom_site_refinement_flags_occupancy
_atom_site_disorder_assembly
_atom_site_disorder_group
As1 As 0.69693(5) 0.45388(5) 0.19175(3) 0.01405(9) Uani 1 1 d . . . . .
F3 F 0.5630(3) 0.6078(3) 0.1386(2) 0.0256(6) Uani 1 1 d . . . . .
F4 F 0.5753(3) 0.4579(3) 0.30439(18) 0.0250(5) Uani 1 1 d . . . . .
F7 F 0.8276(3) 0.4582(3) 0.08139(16) 0.0223(5) Uani 1 1 d . . . . .
F1 F 0.6530(4) 0.9920(3) 0.5570(2) 0.0385(9) Uani 1 1 d . . . . .
F6 F 0.8372(4) 0.3047(3) 0.2446(2) 0.0244(6) Uani 1 1 d . . . . .
F5 F 0.5634(4) 0.3029(3) 0.1407(2) 0.0262(6) Uani 1 1 d . . . . .
F2 F 0.8351(4) 0.6101(3) 0.2439(2) 0.0246(6) Uani 1 1 d . . . . .
O2 O 0.8062(5) 0.9920(3) 0.3150(2) 0.0168(5) Uani 1 1 d D . . . .
O1 O 0.8136(5) 0.7722(3) 0.4179(2) 0.0226(6) Uani 1 1 d D . . . .
O3 O 0.8037(6) 1.1961(4) 0.4720(2) 0.0338(7) Uani 1 1 d D . . . .
C2 C 0.8065(6) 1.0347(6) 0.5042(3) 0.0239(8) Uani 1 1 d . . . . .
C1 C 0.8093(6) 0.9282(5) 0.4062(3) 0.0170(7) Uani 1 1 d . . . . .
H2 H 0.804(8) 1.0947(17) 0.312(4) 0.028(12) Uiso 1 1 d D . . . .
H3 H 0.849(7) 1.255(5) 0.516(3) 0.034(16) Uiso 1 1 d D . . . .
H1 H 0.819(8) 0.721(5) 0.363(2) 0.034(14) Uiso 1 1 d D . . . .
H4 H 0.898(6) 1.015(5) 0.551(3) 0.015(12) Uiso 1 1 d . . . . .

loop_
_atom_site_aniso_label
_atom_site_aniso_U_11
_atom_site_aniso_U_22
_atom_site_aniso_U_33
_atom_site_aniso_U_23
_atom_site_aniso_U_13
_atom_site_aniso_U_12
As1 0.01364(16) 0.01322(15) 0.01530(16) 0.00037(16) 0.00101(16) -0.00012(17)
F3 0.0178(13) 0.0267(14) 0.0322(14) 0.0115(11) 0.0000(11) 0.0072(11)
F4 0.0265(12) 0.0287(11) 0.0198(11) -0.0005(13) 0.0082(10) 0.0017(12)
F7 0.0184(11) 0.0303(11) 0.0182(10) -0.0012(11) 0.0047(9) -0.0029(13)
F1 0.0338(17) 0.056(2) 0.0260(14) -0.0082(13) 0.0116(12) -0.0027(14)
F6 0.0223(15) 0.0206(12) 0.0304(14) 0.0067(11) -0.0010(11) 0.0068(11)
F5 0.0200(14) 0.0277(14) 0.0308(15) -0.0078(11) 0.0020(11) -0.0091(12)
F2 0.0232(15) 0.0206(11) 0.0299(13) -0.0073(10) -0.0003(11) -0.0048(11)
O2 0.0184(12) 0.0157(12) 0.0164(12) 0.0008(10) -0.0006(13) -0.0010(11)
O1 0.0279(16) 0.0205(14) 0.0193(14) 0.0001(12) -0.0029(16) -0.0022(14)
O3 0.049(2) 0.0241(15) 0.0278(17) -0.0129(13) -0.005(2) -0.001(2)
C2 0.0214(19) 0.033(2) 0.0170(17) -0.0070(18) -0.0023(17) 0.003(3)
C1 0.0099(16) 0.0229(19) 0.0183(17) -0.0011(14) 0.0002(15) -0.0020(18)

loop_
_atom_type_symbol
_atom_type_description
_atom_type_scat_dispersion_real
_atom_type_scat_dispersion_imag
_atom_type_scat_source
C C 0.0033 0.0016 'International Tables Vol C Tables 4.2.6.8 and 6.1.1.4'
H H 0.0000 0.0000 'International Tables Vol C Tables 4.2.6.8 and 6.1.1.4'
O O 0.0106 0.0060 'International Tables Vol C Tables 4.2.6.8 and 6.1.1.4'
F F 0.0171 0.0103 'International Tables Vol C Tables 4.2.6.8 and 6.1.1.4'
As As 0.0499 2.0058 'International Tables Vol C Tables 4.2.6.8 and 6.1.1.4'

loop_
_geom_angle_atom_site_label_1
_geom_angle_atom_site_label_2
_geom_angle_atom_site_label_3
_geom_angle
_geom_angle_site_symmetry_1
_geom_angle_site_symmetry_3
_geom_angle_publ_flag
F5 As1 F4 91.34(12) . . ?
F5 As1 F7 91.96(12) . . ?
F4 As1 F7 176.70(12) . . ?
F5 As1 F3 90.84(12) . . ?
F4 As1 F3 90.46(12) . . ?
F7 As1 F3 89.64(12) . . ?
F5 As1 F6 90.93(13) . . ?
F4 As1 F6 90.47(12) . . ?
F7 As1 F6 89.34(12) . . ?
F3 As1 F6 177.98(13) . . ?
F5 As1 F2 179.72(14) . . ?
F4 As1 F2 88.92(12) . . ?
F7 As1 F2 87.79(12) . . ?
F3 As1 F2 89.03(13) . . ?
F6 As1 F2 89.19(11) . . ?
O3 C2 F1 111.9(4) . . ?
O3 C2 C1 106.6(3) . . ?
F1 C2 C1 106.1(4) . . ?
O1 C1 O2 120.6(3) . . ?
O1 C1 C2 117.4(3) . . ?
O2 C1 C2 122.0(3) . . ?

loop_
_geom_bond_atom_site_label_1
_geom_bond_atom_site_label_2
_geom_bond_distance
_geom_bond_site_symmetry_2
_geom_bond_publ_flag
As1 F5 1.698(3) . ?
As1 F4 1.703(2) . ?
As1 F7 1.716(2) . ?
As1 F3 1.727(2) . ?
As1 F6 1.727(2) . ?
As1 F2 1.754(2) . ?
F1 C2 1.376(5) . ?
O2 C1 1.272(4) . ?
O1 C1 1.258(4) . ?
O3 C2 1.355(5) . ?
C2 C1 1.515(5) . ?

loop_
_geom_hbond_atom_site_label_D
_geom_hbond_atom_site_label_H
_geom_hbond_atom_site_label_A
_geom_hbond_distance_DH
_geom_hbond_distance_HA
_geom_hbond_distance_DA
_geom_hbond_angle_DHA
_geom_hbond_site_symmetry_A
_geom_hbond_publ_flag
O2 H2 F6 0.823(13) 1.91(3) 2.669(3) 154(5) 1_565 yes
O3 H3 F3 0.811(13) 2.020(16) 2.826(4) 172(5) 2_675 yes
O1 H1 F2 0.816(13) 1.763(14) 2.579(4) 179(6) . yes
C2 H4 F4 0.92(4) 2.28(4) 3.167(5) 160(3) 4_566 yes

loop_
_geom_torsion_atom_site_label_1
_geom_torsion_atom_site_label_2
_geom_torsion_atom_site_label_3
_geom_torsion_atom_site_label_4
_geom_torsion
_geom_torsion_site_symmetry_1
_geom_torsion_site_symmetry_2
_geom_torsion_site_symmetry_3
_geom_torsion_site_symmetry_4
_geom_torsion_publ_flag
O3 C2 C1 O1 179.5(4) . . . . ?
F1 C2 C1 O1 -61.2(5) . . . . ?
O3 C2 C1 O2 -1.0(6) . . . . ?
F1 C2 C1 O2 118.3(4) . . . . ?
